data_1536734
loop_
_publ_author_name
'Porter, Y.'
'Halasyamani, P.S.'

_publ_section_title
;
 New alkali-metal - molybdenum(VI) - selenium(IV) oxides:
 syntheses,structures and characterization of A2 Se Mo O6 (A = Na(+), K(+)
 or Rb(+))
;
_journal_name_full 'Journal of Solid State Chemistry'
_journal_page_first 441
_journal_page_last 449
_journal_volume 174
_journal_year 2003
_chemical_formula_sum 'K2 Mo O6 Se'
_chemical_name_systematic 'K2 (Se Mo O6)'
_space_group_IT_number 14
_symmetry_space_group_name_Hall '-P 2ybc'
_symmetry_space_group_name_H-M 'P 1 21/c 1'
_cell_angle_alpha 90
_cell_angle_beta 112.39
_cell_angle_gamma 90
_cell_formula_units_Z 4
_cell_length_a 6.118
_cell_length_b 15.395
_cell_length_c 7.5809
_cell_volume 660.191
_citation_journal_id_ASTM JSSCBI
_cod_data_source_file Porter_JSSCBI_2003_972.cif
_cod_data_source_block K2Mo1O6Se1
_cod_original_cell_volume 660.1912
_cod_original_formula_sum 'K2 Mo1 O6 Se1'
_cod_database_code 1536734

loop_
_symmetry_equiv_pos_as_xyz
x,y,z
-x,y+1/2,-z+1/2
-x,-y,-z
x,-y-1/2,z-1/2

loop_
_atom_site_label
_atom_site_type_symbol
_atom_site_fract_x
_atom_site_fract_y
_atom_site_fract_z
_atom_site_occupancy
_atom_site_U_iso_or_equiv
O3 O-2 0.7117 0.4797 0.506 1 0.0
O2 O-2 0.3703 0.5235 0.1513 1 0.0
K1 K+1 0.6432 0.1994 0.3896 1 0.0
O4 O-2 0.5977 0.6627 0.505 1 0.0
O6 O-2 0.0538 0.2301 0.277 1 0.0
Mo1 Mo+6 0.4596 0.4381 0.3142 1 0.0
O1 O-2 0.1001 0.396 0.199 1 0.0
O5 O-2 0.578 0.364 0.2033 1 0.0
K2 K+1 0.1104 0.4426 0.8111 1 0.0
Se1 Se+4 0.1001 0.3268 0.3796 1 0.0
